data_4349763
loop_
_publ_author_name
'Mansour, Ahmed M.'
'Friedrich, Alexandra'

_publ_section_title
;
 The CO release properties of \k2N1,N2Mn(i) tricarbonyl photoCORMs with
 tridentate benzimidazole coligands
;
_journal_issue 9
_journal_name_full 'Inorganic Chemistry Frontiers'
_journal_page_first 1517
_journal_paper_doi 10.1039/C7QI00390K
_journal_volume 4
_journal_year 2017
_chemical_formula_moiety 'C26 H21 Br Mn N5 O3, 0.24(H2 O)'
_chemical_formula_sum 'C26 H21.48 Br Mn N5 O3.24'
_chemical_formula_weight 590.59
_chemical_properties_physical ', Light-sensitive'
_space_group_crystal_system triclinic
_space_group_IT_number 2
_space_group_name_Hall '-P 1'
_space_group_name_H-M_alt 'P -1'
_atom_sites_solution_hydrogens mixed
_atom_sites_solution_primary iterative
_atom_sites_solution_secondary difmap
_audit_creation_date 2017-03-20
_audit_update_record
;
2017-07-06 deposited with the CCDC.
2017-07-31 downloaded from the CCDC.
;
_cell_angle_alpha 84.587(11)
_cell_angle_beta 65.074(11)
_cell_angle_gamma 79.68(2)
_cell_formula_units_Z 2
_cell_length_a 10.671(4)
_cell_length_b 11.165(4)
_cell_length_c 11.549(5)
_cell_measurement_reflns_used 9992
_cell_measurement_temperature 100(2)
_cell_measurement_theta_max 30.62
_cell_measurement_theta_min 2.21
_cell_volume 1227.3(8)
_computing_cell_refinement 'Saint+ ver. V8.37A (Bruker AXS)'
_computing_data_collection 'APEX3 ver. 2016.1-0 (Bruker AXS)'
_computing_data_reduction 'Saint+ ver. V8.37A (Bruker AXS)'
_computing_molecular_graphics 'ShelXLe (Huebschle et all, 2011)'
_computing_publication_material 'SHELXL-2014/7 (Sheldrick, 2014)'
_computing_structure_refinement 'SHELXL-2014/7 (Sheldrick, 2014)'
_computing_structure_solution 'SHELXT (Sheldrick, 2014)'
_diffrn_ambient_temperature 100(2)
_diffrn_detector 'CCD area detector (Apex2)'
_diffrn_detector_area_resol_mean 8.333
_diffrn_measured_fraction_theta_full 1.000
_diffrn_measured_fraction_theta_max 1.000
_diffrn_measurement_device_type 'Bruker X8-APEX II'
_diffrn_measurement_method '\f and \w scans'
_diffrn_radiation_monochromator 'multi-layer mirror'
_diffrn_radiation_type MoK\a
_diffrn_radiation_wavelength 0.71073
_diffrn_reflns_av_R_equivalents 0.0262
_diffrn_reflns_av_unetI/netI 0.0170
_diffrn_reflns_Laue_measured_fraction_full 1.000
_diffrn_reflns_Laue_measured_fraction_max 1.000
_diffrn_reflns_limit_h_max 12
_diffrn_reflns_limit_h_min -13
_diffrn_reflns_limit_k_max 13
_diffrn_reflns_limit_k_min -13
_diffrn_reflns_limit_l_max 14
_diffrn_reflns_limit_l_min -14
_diffrn_reflns_number 30555
_diffrn_reflns_point_group_measured_fraction_full 1.000
_diffrn_reflns_point_group_measured_fraction_max 1.000
_diffrn_reflns_theta_full 26.000
_diffrn_reflns_theta_max 26.021
_diffrn_reflns_theta_min 1.854
_diffrn_source 'rotating-anode (Nonius FR-591)'
_exptl_absorpt_coefficient_mu 2.206
_exptl_absorpt_correction_T_max 0.5881
_exptl_absorpt_correction_T_min 0.5029
_exptl_absorpt_correction_type multi-scan
_exptl_absorpt_process_details 'SadAbs 2016/2 (Bruker AXS)'
_exptl_crystal_colour orange
_exptl_crystal_density_diffrn 1.598
_exptl_crystal_description block
_exptl_crystal_F_000 597
_exptl_crystal_size_max 0.332
_exptl_crystal_size_mid 0.296
_exptl_crystal_size_min 0.251
_refine_diff_density_max 0.486
_refine_diff_density_min -0.252
_refine_diff_density_rms 0.062
_refine_ls_extinction_method none
_refine_ls_goodness_of_fit_ref 1.057
_refine_ls_hydrogen_treatment mixed
_refine_ls_matrix_type full
_refine_ls_number_parameters 343
_refine_ls_number_reflns 4828
_refine_ls_number_restraints 9
_refine_ls_restrained_S_all 1.057
_refine_ls_R_factor_all 0.0282
_refine_ls_R_factor_gt 0.0248
_refine_ls_shift/su_max 0.005
_refine_ls_shift/su_mean 0.000
_refine_ls_structure_factor_coef Fsqd
_refine_ls_weighting_details 'w=1/[\s^2^(Fo^2^)+(0.0372P)^2^+0.7200P] where P=(Fo^2^+2Fc^2^)/3'
_refine_ls_weighting_scheme calc
_refine_ls_wR_factor_gt 0.0649
_refine_ls_wR_factor_ref 0.0665
_reflns_Friedel_coverage 0.000
_reflns_number_gt 4426
_reflns_number_total 4828
_reflns_threshold_expression 'I > 2\s(I)'
_cod_data_source_file c7qi00390k2.cif
_cod_data_source_block 2
_cod_original_cell_volume 1227.4(8)
_cod_database_code 4349763
_shelx_shelxl_version_number 2014/7
_shelx_space_group_comment
;
The symmetry employed for this shelxl refinement is uniquely defined
by the following loop, which should always be used as a source of
symmetry information in preference to the above space-group names.
They are only intended as comments.
;
_shelx_estimated_absorpt_t_min 0.528
_shelx_estimated_absorpt_t_max 0.607

loop_
_space_group_symop_operation_xyz
'x, y, z'
'-x, -y, -z'

loop_
_atom_site_label
_atom_site_type_symbol
_atom_site_fract_x
_atom_site_fract_y
_atom_site_fract_z
_atom_site_U_iso_or_equiv
_atom_site_adp_type
_atom_site_occupancy
_atom_site_site_symmetry_order
_atom_site_calc_flag
_atom_site_refinement_flags_posn
_atom_site_refinement_flags_adp
_atom_site_refinement_flags_occupancy
_atom_site_disorder_assembly
_atom_site_disorder_group
Mn1 Mn 0.81586(3) 0.19081(2) 0.71274(2) 0.01576(8) Uani 1 1 d . . . . .
C1 C 0.92701(19) 0.24908(17) 0.55906(18) 0.0207(4) Uani 1 1 d . . . . .
O1 O 1.00639(14) 0.27878(14) 0.46295(14) 0.0299(3) Uani 1 1 d . . . . .
Br1 Br 0.84466(2) 0.37314(2) 0.81101(2) 0.02195(7) Uani 1 1 d . . . . .
N1 N 0.68802(16) 0.14008(14) 0.89099(14) 0.0175(3) Uani 1 1 d . . . . .
O2 O 1.07996(15) 0.06822(14) 0.72066(14) 0.0320(3) Uani 1 1 d . . . . .
C2 C 0.9763(2) 0.11352(18) 0.71971(18) 0.0218(4) Uani 1 1 d . . . . .
N2 N 0.48337(16) 0.17046(14) 1.06009(14) 0.0187(3) Uani 1 1 d . . . . .
C4 C 0.6924(2) 0.05380(17) 0.98428(17) 0.0183(4) Uani 1 1 d . . . . .
N4 N 0.76670(16) 0.43105(14) 0.43327(14) 0.0176(3) Uani 1 1 d . . . . .
N3 N 0.62203(15) 0.29685(14) 0.73717(14) 0.0163(3) Uani 1 1 d . . . . .
C3 C 0.80770(19) 0.06388(18) 0.63234(17) 0.0215(4) Uani 1 1 d . . . . .
O3 O 0.81227(16) -0.01674(13) 0.57671(14) 0.0315(3) Uani 1 1 d . . . . .
N5 N 0.66935(16) 0.26172(14) 0.46114(15) 0.0192(3) Uani 1 1 d . . . . .
C5 C 0.7978(2) -0.03996(17) 0.98566(19) 0.0219(4) Uani 1 1 d . . . . .
H5 H 0.8854 -0.0540 0.9142 0.026 Uiso 1 1 calc R U . . .
C7 C 0.6400(2) -0.09163(19) 1.20163(19) 0.0259(4) Uani 1 1 d . . . . .
H7 H 0.6243 -0.1432 1.2751 0.031 Uiso 1 1 calc R U . . .
C6 C 0.7690(2) -0.11138(18) 1.09536(19) 0.0249(4) Uani 1 1 d . . . . .
H6 H 0.8387 -0.1759 1.0990 0.030 Uiso 1 1 calc R U . . .
C9 C 0.5645(2) 0.07254(17) 1.09045(18) 0.0193(4) Uani 1 1 d . . . . .
C8 C 0.5359(2) 0.00087(18) 1.20147(18) 0.0234(4) Uani 1 1 d . . . . .
H8 H 0.4488 0.0152 1.2735 0.028 Uiso 1 1 calc R U . . .
C10 C 0.56344(19) 0.20780(16) 0.94027(17) 0.0171(4) Uani 1 1 d . . . . .
C11 C 0.52994(19) 0.30724(17) 0.86185(17) 0.0175(4) Uani 1 1 d . . . . .
C12 C 0.42258(19) 0.40513(17) 0.90570(18) 0.0205(4) Uani 1 1 d . . . . .
H12 H 0.3617 0.4110 0.9938 0.025 Uiso 1 1 calc R U . . .
C13 C 0.4056(2) 0.49359(18) 0.81970(18) 0.0218(4) Uani 1 1 d . . . . .
H13 H 0.3362 0.5635 0.8481 0.026 Uiso 1 1 calc R U . . .
C14 C 0.4916(2) 0.47871(18) 0.69118(18) 0.0211(4) Uani 1 1 d . . . . .
H14 H 0.4786 0.5362 0.6296 0.025 Uiso 1 1 calc R U . . .
C15 C 0.59690(19) 0.37898(17) 0.65329(17) 0.0177(4) Uani 1 1 d . . . . .
C16 C 0.68027(19) 0.35510(17) 0.51584(17) 0.0177(4) Uani 1 1 d . . . . .
C17 C 0.81999(19) 0.37947(16) 0.31428(17) 0.0181(4) Uani 1 1 d . . . . .
C18 C 0.9160(2) 0.41418(18) 0.19598(18) 0.0209(4) Uani 1 1 d . . . . .
H18 H 0.9608 0.4832 0.1855 0.025 Uiso 1 1 calc R U . . .
C20 C 0.8770(2) 0.24005(18) 0.11077(19) 0.0237(4) Uani 1 1 d . . . . .
H20 H 0.8968 0.1940 0.0383 0.028 Uiso 1 1 calc R U . . .
C19 C 0.9426(2) 0.34263(18) 0.09443(18) 0.0237(4) Uani 1 1 d . . . . .
H19 H 1.0069 0.3633 0.0115 0.028 Uiso 1 1 calc R U . . .
C24 C 0.7446(2) 0.65616(19) 0.4198(2) 0.0288(5) Uani 1 1 d . . . . .
H24A H 0.7738 0.6560 0.3272 0.043 Uiso 1 1 calc R U . . .
H24B H 0.7755 0.7249 0.4417 0.043 Uiso 1 1 calc R U . . .
H24C H 0.6424 0.6640 0.4630 0.043 Uiso 1 1 calc R U . . .
C21 C 0.7853(2) 0.20460(18) 0.22833(19) 0.0226(4) Uani 1 1 d . . . . .
H21 H 0.7425 0.1344 0.2387 0.027 Uiso 1 1 calc R U . . .
C25 C 0.3386(2) 0.21597(18) 1.14532(18) 0.0226(4) Uani 1 1 d . . . . .
H25A H 0.2916 0.1465 1.1926 0.027 Uiso 1 1 calc R U . . .
H25B H 0.2882 0.2564 1.0938 0.027 Uiso 1 1 calc R U . . .
C22 C 0.75687(19) 0.27569(17) 0.33290(18) 0.0192(4) Uani 1 1 d . . . . .
C26 C 0.3312(2) 0.3047(2) 1.2389(2) 0.0317(5) Uani 1 1 d . . . . .
H26A H 0.3734 0.3756 1.1925 0.048 Uiso 1 1 calc R U . . .
H26B H 0.3822 0.2653 1.2893 0.048 Uiso 1 1 calc R U . . .
H26C H 0.2332 0.3310 1.2960 0.048 Uiso 1 1 calc R U . . .
C23 C 0.8098(2) 0.53763(17) 0.46241(18) 0.0219(4) Uani 1 1 d . . . . .
H23A H 0.9129 0.5307 0.4193 0.026 Uiso 1 1 calc R U . . .
H23B H 0.7822 0.5393 0.5556 0.026 Uiso 1 1 calc R U . . .
O4 O 0.4945(17) -0.0738(13) 1.5162(17) 0.145(8) Uani 0.232(8) 1 d D U P A -1
H4A H 0.521(4) -0.1597(17) 1.525(7) 0.217 Uiso 0.232(8) 1 d D U P A -1
H4B H 0.408(2) -0.067(5) 1.507(4) 0.217 Uiso 0.232(8) 1 d D U P A -1

loop_
_atom_site_aniso_label
_atom_site_aniso_U_11
_atom_site_aniso_U_22
_atom_site_aniso_U_33
_atom_site_aniso_U_23
_atom_site_aniso_U_13
_atom_site_aniso_U_12
Mn1 0.01481(14) 0.01741(14) 0.01358(14) 0.00071(10) -0.00523(11) -0.00099(11)
C1 0.0176(9) 0.0214(9) 0.0234(10) 0.0015(8) -0.0105(8) 0.0004(7)
O1 0.0190(7) 0.0389(9) 0.0246(8) 0.0106(6) -0.0050(6) -0.0027(6)
Br1 0.02243(11) 0.02263(11) 0.02316(11) -0.00220(7) -0.01035(8) -0.00605(7)
N1 0.0189(8) 0.0178(8) 0.0154(7) 0.0000(6) -0.0071(6) -0.0016(6)
O2 0.0230(8) 0.0379(9) 0.0334(8) 0.0062(7) -0.0137(6) 0.0016(7)
C2 0.0222(10) 0.0230(10) 0.0176(9) 0.0028(7) -0.0066(8) -0.0026(8)
N2 0.0185(8) 0.0203(8) 0.0153(7) 0.0012(6) -0.0051(6) -0.0038(6)
C4 0.0227(9) 0.0174(9) 0.0171(9) 0.0004(7) -0.0095(8) -0.0058(7)
N4 0.0196(8) 0.0187(8) 0.0147(7) 0.0000(6) -0.0075(6) -0.0029(6)
N3 0.0150(7) 0.0182(7) 0.0151(7) 0.0005(6) -0.0058(6) -0.0027(6)
C3 0.0168(9) 0.0254(10) 0.0167(9) 0.0024(8) -0.0023(7) -0.0027(8)
O3 0.0347(8) 0.0275(8) 0.0276(8) -0.0083(6) -0.0065(7) -0.0058(6)
N5 0.0204(8) 0.0195(8) 0.0196(8) 0.0017(6) -0.0107(7) -0.0027(6)
C5 0.0244(10) 0.0199(9) 0.0215(9) -0.0021(7) -0.0098(8) -0.0016(8)
C7 0.0333(11) 0.0252(10) 0.0229(10) 0.0076(8) -0.0150(9) -0.0095(9)
C6 0.0311(11) 0.0200(10) 0.0273(10) 0.0018(8) -0.0171(9) -0.0014(8)
C9 0.0226(9) 0.0193(9) 0.0185(9) 0.0006(7) -0.0103(8) -0.0053(7)
C8 0.0250(10) 0.0261(10) 0.0184(9) 0.0042(8) -0.0076(8) -0.0082(8)
C10 0.0174(9) 0.0187(9) 0.0150(8) -0.0003(7) -0.0066(7) -0.0029(7)
C11 0.0161(9) 0.0205(9) 0.0162(9) 0.0010(7) -0.0070(7) -0.0034(7)
C12 0.0174(9) 0.0233(10) 0.0180(9) -0.0008(7) -0.0048(7) -0.0022(7)
C13 0.0168(9) 0.0226(9) 0.0239(10) -0.0014(8) -0.0076(8) 0.0003(7)
C14 0.0201(9) 0.0223(9) 0.0219(9) 0.0041(7) -0.0114(8) -0.0011(8)
C15 0.0155(9) 0.0216(9) 0.0179(9) 0.0015(7) -0.0082(7) -0.0052(7)
C16 0.0163(9) 0.0203(9) 0.0172(9) 0.0033(7) -0.0090(7) -0.0015(7)
C17 0.0189(9) 0.0196(9) 0.0175(9) -0.0007(7) -0.0105(7) 0.0005(7)
C18 0.0208(9) 0.0229(10) 0.0188(9) 0.0010(7) -0.0082(8) -0.0040(8)
C20 0.0256(10) 0.0233(10) 0.0225(10) -0.0070(8) -0.0119(8) 0.0039(8)
C19 0.0215(10) 0.0282(10) 0.0184(9) -0.0006(8) -0.0070(8) 0.0000(8)
C24 0.0328(11) 0.0239(10) 0.0296(11) -0.0005(8) -0.0124(9) -0.0053(9)
C21 0.0259(10) 0.0187(9) 0.0268(10) -0.0015(8) -0.0152(8) -0.0009(8)
C25 0.0173(9) 0.0252(10) 0.0201(9) 0.0013(8) -0.0030(8) -0.0039(8)
C22 0.0192(9) 0.0193(9) 0.0207(9) 0.0007(7) -0.0116(8) 0.0007(7)
C26 0.0299(12) 0.0335(12) 0.0260(11) -0.0075(9) -0.0051(9) -0.0039(9)
C23 0.0238(10) 0.0236(10) 0.0196(9) -0.0025(7) -0.0089(8) -0.0058(8)
O4 0.152(10) 0.153(10) 0.128(10) -0.014(5) -0.051(6) -0.028(6)

loop_
_atom_type_symbol
_atom_type_description
_atom_type_scat_dispersion_real
_atom_type_scat_dispersion_imag
_atom_type_scat_source
C C 0.0033 0.0016 'International Tables Vol C Tables 4.2.6.8 and 6.1.1.4'
H H 0.0000 0.0000 'International Tables Vol C Tables 4.2.6.8 and 6.1.1.4'
N N 0.0061 0.0033 'International Tables Vol C Tables 4.2.6.8 and 6.1.1.4'
O O 0.0106 0.0060 'International Tables Vol C Tables 4.2.6.8 and 6.1.1.4'
Mn Mn 0.3368 0.7283 'International Tables Vol C Tables 4.2.6.8 and 6.1.1.4'
Br Br -0.2901 2.4595 'International Tables Vol C Tables 4.2.6.8 and 6.1.1.4'

loop_
_exptl_crystal_face_index_h
_exptl_crystal_face_index_k
_exptl_crystal_face_index_l
_exptl_crystal_face_perp_dist
3.00 -2.00 -3.00 0.1270
-3.00 -2.00 0.00 0.0950
2.00 0.00 -1.00 0.1160
3.00 2.00 0.00 0.1200
-1.00 -1.00 0.00 0.0980
1.00 1.00 0.00 0.1290
3.00 0.00 -2.00 0.1200
-2.00 -3.00 0.00 0.1100
2.00 1.00 -1.00 0.1300
3.00 3.00 -1.00 0.1450
-1.00 3.00 2.00 0.1160
3.00 1.00 -2.00 0.1320
-2.00 -3.00 1.00 0.1160
3.00 2.00 -2.00 0.1440
3.00 -1.00 -3.00 0.1230
0.00 -1.00 0.00 0.1490
-1.00 3.00 1.00 0.1340
1.00 -3.00 0.00 0.1540
0.00 -2.00 1.00 0.1440
-2.00 3.00 1.00 0.1270
1.00 3.00 -3.00 0.1950
-1.00 1.00 -3.00 0.1890
1.00 -1.00 2.00 0.1240
-3.00 2.00 -1.00 0.1350
3.00 -2.00 0.00 0.1250
3.00 -2.00 3.00 0.1100
-2.00 1.00 -1.00 0.1330
1.00 0.00 3.00 0.0940
-1.00 0.00 -3.00 0.1650
-1.00 1.00 3.00 0.1030
-1.00 0.00 -1.00 0.1160
1.00 0.00 1.00 0.0700
0.00 1.00 3.00 0.0910
3.00 0.00 2.00 0.0850
2.00 1.00 3.00 0.0640
3.00 1.00 3.00 0.0620
2.00 1.00 2.00 0.0600
-3.00 2.00 0.00 0.1210

loop_
_geom_angle_atom_site_label_1
_geom_angle_atom_site_label_2
_geom_angle_atom_site_label_3
_geom_angle
C3 Mn1 C2 90.53(9)
C3 Mn1 C1 88.36(9)
C2 Mn1 C1 85.58(9)
C3 Mn1 N1 96.33(8)
C2 Mn1 N1 95.91(8)
C1 Mn1 N1 175.05(8)
C3 Mn1 N3 99.02(8)
C2 Mn1 N3 169.00(7)
C1 Mn1 N3 100.06(7)
N1 Mn1 N3 77.71(6)
C3 Mn1 Br1 175.49(6)
C2 Mn1 Br1 87.63(7)
C1 Mn1 Br1 87.39(7)
N1 Mn1 Br1 87.95(5)
N3 Mn1 Br1 83.23(5)
O1 C1 Mn1 174.06(16)
C10 N1 C4 106.13(15)
C10 N1 Mn1 115.25(12)
C4 N1 Mn1 138.57(13)
O2 C2 Mn1 177.26(18)
C10 N2 C9 106.29(15)
C10 N2 C25 130.11(16)
C9 N2 C25 123.57(16)
N1 C4 C9 108.30(16)
N1 C4 C5 131.33(17)
C9 C4 C5 120.37(17)
C16 N4 C17 105.87(15)
C16 N4 C23 128.50(16)
C17 N4 C23 125.29(15)
C15 N3 C11 117.27(15)
C15 N3 Mn1 126.71(12)
C11 N3 Mn1 112.89(12)
O3 C3 Mn1 175.25(17)
C16 N5 C22 104.15(16)
C6 C5 C4 117.14(18)
C6 C5 H5 121.4
C4 C5 H5 121.4
C8 C7 C6 121.30(18)
C8 C7 H7 119.4
C6 C7 H7 119.4
C5 C6 C7 122.00(19)
C5 C6 H6 119.0
C7 C6 H6 119.0
N2 C9 C8 130.86(18)
N2 C9 C4 106.71(16)
C8 C9 C4 122.43(18)
C7 C8 C9 116.75(18)
C7 C8 H8 121.6
C9 C8 H8 121.6
N1 C10 N2 112.56(16)
N1 C10 C11 117.98(16)
N2 C10 C11 129.45(16)
N3 C11 C12 122.47(17)
N3 C11 C10 111.55(15)
C12 C11 C10 125.92(16)
C13 C12 C11 119.12(17)
C13 C12 H12 120.4
C11 C12 H12 120.4
C12 C13 C14 118.80(18)
C12 C13 H13 120.6
C14 C13 H13 120.6
C13 C14 C15 119.30(17)
C13 C14 H14 120.4
C15 C14 H14 120.4
N3 C15 C14 122.58(17)
N3 C15 C16 117.41(16)
C14 C15 C16 119.89(16)
N5 C16 N4 114.14(16)
N5 C16 C15 121.97(17)
N4 C16 C15 123.74(17)
N4 C17 C18 131.48(18)
N4 C17 C22 105.60(16)
C18 C17 C22 122.91(17)
C19 C18 C17 116.18(18)
C19 C18 H18 121.9
C17 C18 H18 121.9
C21 C20 C19 121.78(18)
C21 C20 H20 119.1
C19 C20 H20 119.1
C18 C19 C20 121.64(19)
C18 C19 H19 119.2
C20 C19 H19 119.2
C23 C24 H24A 109.5
C23 C24 H24B 109.5
H24A C24 H24B 109.5
C23 C24 H24C 109.5
H24A C24 H24C 109.5
H24B C24 H24C 109.5
C20 C21 C22 117.60(18)
C20 C21 H21 121.2
C22 C21 H21 121.2
N2 C25 C26 111.77(17)
N2 C25 H25A 109.3
C26 C25 H25A 109.3
N2 C25 H25B 109.3
C26 C25 H25B 109.3
H25A C25 H25B 107.9
N5 C22 C17 110.20(16)
N5 C22 C21 129.97(18)
C17 C22 C21 119.83(18)
C25 C26 H26A 109.5
C25 C26 H26B 109.5
H26A C26 H26B 109.5
C25 C26 H26C 109.5
H26A C26 H26C 109.5
H26B C26 H26C 109.5
N4 C23 C24 112.22(16)
N4 C23 H23A 109.2
C24 C23 H23A 109.2
N4 C23 H23B 109.2
C24 C23 H23B 109.2
H23A C23 H23B 107.9
H4A O4 H4B 104.44(16)

loop_
_geom_bond_atom_site_label_1
_geom_bond_atom_site_label_2
_geom_bond_distance
Mn1 C3 1.800(2)
Mn1 C2 1.804(2)
Mn1 C1 1.807(2)
Mn1 N1 2.0272(17)
Mn1 N3 2.1103(16)
Mn1 Br1 2.5458(8)
C1 O1 1.139(2)
N1 C10 1.321(2)
N1 C4 1.386(2)
O2 C2 1.135(2)
N2 C10 1.357(2)
N2 C9 1.383(2)
N2 C25 1.464(2)
C4 C9 1.395(3)
C4 C5 1.396(3)
N4 C16 1.366(2)
N4 C17 1.385(2)
N4 C23 1.464(2)
N3 C15 1.347(2)
N3 C11 1.360(2)
C3 O3 1.137(2)
N5 C16 1.315(2)
N5 C22 1.390(2)
C5 C6 1.380(3)
C5 H5 0.9500
C7 C8 1.375(3)
C7 C6 1.403(3)
C7 H7 0.9500
C6 H6 0.9500
C9 C8 1.393(3)
C8 H8 0.9500
C10 C11 1.457(3)
C11 C12 1.389(3)
C12 C13 1.377(3)
C12 H12 0.9500
C13 C14 1.384(3)
C13 H13 0.9500
C14 C15 1.387(3)
C14 H14 0.9500
C15 C16 1.479(3)
C17 C18 1.389(3)
C17 C22 1.397(3)
C18 C19 1.382(3)
C18 H18 0.9500
C20 C21 1.369(3)
C20 C19 1.405(3)
C20 H20 0.9500
C19 H19 0.9500
C24 C23 1.521(3)
C24 H24A 0.9800
C24 H24B 0.9800
C24 H24C 0.9800
C21 C22 1.402(3)
C21 H21 0.9500
C25 C26 1.502(3)
C25 H25A 0.9900
C25 H25B 0.9900
C26 H26A 0.9800
C26 H26B 0.9800
C26 H26C 0.9800
C23 H23A 0.9900
C23 H23B 0.9900
O4 H4A 0.9584(11)
O4 H4B 0.9584(11)

loop_
_geom_torsion_atom_site_label_1
_geom_torsion_atom_site_label_2
_geom_torsion_atom_site_label_3
_geom_torsion_atom_site_label_4
_geom_torsion
C10 N1 C4 C9 0.6(2)
Mn1 N1 C4 C9 177.98(14)
C10 N1 C4 C5 -179.3(2)
Mn1 N1 C4 C5 -2.0(3)
N1 C4 C5 C6 179.90(19)
C9 C4 C5 C6 0.0(3)
C4 C5 C6 C7 0.0(3)
C8 C7 C6 C5 -0.3(3)
C10 N2 C9 C8 178.8(2)
C25 N2 C9 C8 -3.0(3)
C10 N2 C9 C4 -0.75(19)
C25 N2 C9 C4 177.51(17)
N1 C4 C9 N2 0.1(2)
C5 C4 C9 N2 -179.96(16)
N1 C4 C9 C8 -179.48(17)
C5 C4 C9 C8 0.5(3)
C6 C7 C8 C9 0.7(3)
N2 C9 C8 C7 179.74(19)
C4 C9 C8 C7 -0.8(3)
C4 N1 C10 N2 -1.2(2)
Mn1 N1 C10 N2 -179.22(12)
C4 N1 C10 C11 179.89(16)
Mn1 N1 C10 C11 1.8(2)
C9 N2 C10 N1 1.2(2)
C25 N2 C10 N1 -176.88(17)
C9 N2 C10 C11 -179.98(18)
C25 N2 C10 C11 1.9(3)
C15 N3 C11 C12 -7.0(3)
Mn1 N3 C11 C12 154.35(15)
C15 N3 C11 C10 175.71(15)
Mn1 N3 C11 C10 -22.92(18)
N1 C10 C11 N3 14.5(2)
N2 C10 C11 N3 -164.20(18)
N1 C10 C11 C12 -162.62(18)
N2 C10 C11 C12 18.6(3)
N3 C11 C12 C13 1.9(3)
C10 C11 C12 C13 178.76(18)
C11 C12 C13 C14 3.4(3)
C12 C13 C14 C15 -3.5(3)
C11 N3 C15 C14 7.0(3)
Mn1 N3 C15 C14 -151.46(15)
C11 N3 C15 C16 -168.86(16)
Mn1 N3 C15 C16 32.7(2)
C13 C14 C15 N3 -1.9(3)
C13 C14 C15 C16 173.88(18)
C22 N5 C16 N4 1.0(2)
C22 N5 C16 C15 176.60(16)
C17 N4 C16 N5 -2.0(2)
C23 N4 C16 N5 -175.42(16)
C17 N4 C16 C15 -177.48(16)
C23 N4 C16 C15 9.1(3)
N3 C15 C16 N5 65.5(2)
C14 C15 C16 N5 -110.5(2)
N3 C15 C16 N4 -119.35(19)
C14 C15 C16 N4 64.7(3)
C16 N4 C17 C18 -177.53(19)
C23 N4 C17 C18 -3.8(3)
C16 N4 C17 C22 2.01(19)
C23 N4 C17 C22 175.74(16)
N4 C17 C18 C19 -177.95(18)
C22 C17 C18 C19 2.6(3)
C17 C18 C19 C20 -0.6(3)
C21 C20 C19 C18 -1.1(3)
C19 C20 C21 C22 1.0(3)
C10 N2 C25 C26 -96.7(2)
C9 N2 C25 C26 85.5(2)
C16 N5 C22 C17 0.4(2)
C16 N5 C22 C21 -178.65(19)
N4 C17 C22 N5 -1.5(2)
C18 C17 C22 N5 178.07(16)
N4 C17 C22 C21 177.61(16)
C18 C17 C22 C21 -2.8(3)
C20 C21 C22 N5 179.87(18)
C20 C21 C22 C17 0.9(3)
C16 N4 C23 C24 -109.5(2)
C17 N4 C23 C24 78.2(2)
